data_7101528
loop_
_publ_author_name
'Zhaohui Wang'
'Caiming Liu'
'Hualei Qian'

_publ_section_title
;
S-heterocyclic annelated perylene bisimide:synthesis
and co-crystal with pyrene
;
_journal_issue 44
_journal_name_full 'Chemical Communications'
_journal_paper_doi 10.1039/b610765f
_journal_year 2006
_chemical_formula_sum 'C34.5 H31 N O2 S'
_chemical_formula_weight 523.66
_chemical_name_systematic
;
?
;
_space_group_IT_number 2
_symmetry_cell_setting triclinic
_symmetry_space_group_name_Hall '-P 1'
_symmetry_space_group_name_H-M 'P -1'
_atom_sites_solution_hydrogens geom
_atom_sites_solution_primary direct
_atom_sites_solution_secondary difmap
_audit_creation_method SHELXL-97
_cell_angle_alpha 101.119(4)
_cell_angle_beta 100.521(4)
_cell_angle_gamma 91.278(4)
_cell_formula_units_Z 2
_cell_length_a 8.264(2)
_cell_length_b 11.438(3)
_cell_length_c 15.204(4)
_cell_measurement_reflns_used 4490
_cell_measurement_temperature 293(2)
_cell_measurement_theta_max 26.38
_cell_measurement_theta_min 2.50
_cell_volume 1383.9(7)
_computing_cell_refinement 'Bruker SMART'
_computing_data_collection 'Bruker SMART'
_computing_data_reduction 'Bruker SAINT'
_computing_molecular_graphics 'Bruker SHELXTL'
_computing_publication_material 'Bruker SHELXTL'
_computing_structure_refinement 'SHELXL-97 (Sheldrick, 1997)'
_computing_structure_solution 'SHELXS-97 (Sheldrick, 1990)'
_diffrn_ambient_temperature 293(2)
_diffrn_measured_fraction_theta_full 0.989
_diffrn_measured_fraction_theta_max 0.982
_diffrn_measurement_device_type 'CCD area detector'
_diffrn_measurement_method 'phi and omega scans'
_diffrn_radiation_monochromator graphite
_diffrn_radiation_source 'fine-focus sealed tube'
_diffrn_radiation_type MoK\a
_diffrn_radiation_wavelength 0.71073
_diffrn_reflns_av_R_equivalents 0.0135
_diffrn_reflns_av_sigmaI/netI 0.0266
_diffrn_reflns_limit_h_max 10
_diffrn_reflns_limit_h_min -8
_diffrn_reflns_limit_k_max 14
_diffrn_reflns_limit_k_min -10
_diffrn_reflns_limit_l_max 14
_diffrn_reflns_limit_l_min -18
_diffrn_reflns_number 7866
_diffrn_reflns_theta_full 25.00
_diffrn_reflns_theta_max 26.39
_diffrn_reflns_theta_min 1.39
_exptl_absorpt_coefficient_mu 0.149
_exptl_absorpt_correction_T_max 0.9566
_exptl_absorpt_correction_T_min 0.9427
_exptl_absorpt_correction_type multi-scan
_exptl_absorpt_process_details SADABS
_exptl_crystal_density_diffrn 1.257
_exptl_crystal_density_meas ?
_exptl_crystal_density_method 'not measured'
_exptl_crystal_F_000 554
_exptl_crystal_size_max 0.40
_exptl_crystal_size_mid 0.34
_exptl_crystal_size_min 0.30
_refine_diff_density_max 0.500
_refine_diff_density_min -0.371
_refine_diff_density_rms 0.046
_refine_ls_extinction_method none
_refine_ls_goodness_of_fit_ref 1.030
_refine_ls_hydrogen_treatment constr
_refine_ls_matrix_type full
_refine_ls_number_parameters 352
_refine_ls_number_reflns 5578
_refine_ls_number_restraints 36
_refine_ls_restrained_S_all 1.097
_refine_ls_R_factor_all 0.0634
_refine_ls_R_factor_gt 0.0499
_refine_ls_shift/su_max 0.000
_refine_ls_shift/su_mean 0.000
_refine_ls_structure_factor_coef Fsqd
_refine_ls_weighting_details 'calc w=1/[\s^2^(Fo^2^)+(0.0849P)^2^+0.5380P] where P=(Fo^2^+2Fc^2^)/3'
_refine_ls_weighting_scheme calc
_refine_ls_wR_factor_gt 0.1396
_refine_ls_wR_factor_ref 0.1537
_reflns_number_gt 4502
_reflns_number_total 5578
_reflns_threshold_expression >2sigma(I)
_cod_data_source_file b610765f.txt
_cod_depositor_comments
;
The following automatic conversions were performed:
'_symmetry_cell_setting' value 'Triclinic' changed to 'triclinic'
according to '/home/saulius/struct/CIF-dictionaries/cif_core.dic'
dictionary named 'cif_core.dic' version 2.4.1 from
2010-06-29.

'_exptl_absorpt_correction_type' value 'MULTI-SCAN' changed
to 'multi-scan' according to
'/home/saulius/struct/CIF-dictionaries/cif_core.dic' dictionary named
'cif_core.dic' version 2.4.1 from 2010-06-29.

Automatic conversion script
Id: cif_fix_enum 1527 2010-12-29 10:47:43Z saulius 

The following automatic conversions were performed:

'_exptl_crystal_density_meas' value 'NONE' was changed to '?' - the
value is perceived as not measured.

Automatic conversion script
Id: cif_fix_values 3008 2015-01-20 13:52:24Z robertas 
;
_cod_original_sg_symbol_H-M P-1
_cod_original_formula_sum 'C34.50 H31 N O2 S'
_cod_database_code 7101528

loop_
_symmetry_equiv_pos_as_xyz
'x, y, z'
'-x, -y, -z'

loop_
_atom_site_label
_atom_site_type_symbol
_atom_site_fract_x
_atom_site_fract_y
_atom_site_fract_z
_atom_site_U_iso_or_equiv
_atom_site_adp_type
_atom_site_occupancy
_atom_site_symmetry_multiplicity
_atom_site_calc_flag
_atom_site_refinement_flags
_atom_site_disorder_assembly
_atom_site_disorder_group
N1 N 0.82503(19) 0.41072(13) 0.71899(10) 0.0319(3) Uani 1 1 d . . .
S1 S 0.28598(7) 0.17767(4) 0.34328(3) 0.04292(18) Uani 1 1 d . . .
O1 O 0.6872(2) 0.52503(12) 0.62694(10) 0.0492(4) Uani 1 1 d . . .
O2 O 0.95886(19) 0.30412(13) 0.81887(10) 0.0491(4) Uani 1 1 d . . .
C1 C 0.1990(2) -0.08159(17) 0.28690(13) 0.0376(4) Uani 1 1 d . . .
H1A H 0.1238 -0.0754 0.2347 0.045 Uiso 1 1 calc R . .
C2 C 0.2838(3) 0.02222(17) 0.34395(13) 0.0403(5) Uani 1 1 d . . .
C3 C 0.3908(3) 0.00588(18) 0.42044(15) 0.0534(6) Uani 1 1 d . . .
C4 C 0.4700(3) 0.11009(18) 0.47714(15) 0.0530(6) Uani 1 1 d . . .
C5 C 0.4317(3) 0.21407(17) 0.44776(13) 0.0391(5) Uani 1 1 d . . .
C6 C 0.5113(2) 0.32097(16) 0.50286(12) 0.0339(4) Uani 1 1 d . . .
H6A H 0.4896 0.3938 0.4859 0.041 Uiso 1 1 calc R . .
C7 C 0.6233(2) 0.31656(15) 0.58335(12) 0.0316(4) Uani 1 1 d . . .
C8 C 0.6601(2) 0.20803(16) 0.61227(13) 0.0362(4) Uani 1 1 d . . .
C9 C 0.5804(3) 0.10548(18) 0.55718(15) 0.0519(6) Uani 1 1 d . . .
C10 C 0.7092(2) 0.42602(16) 0.64199(12) 0.0325(4) Uani 1 1 d . . .
C11 C 0.8606(2) 0.30263(16) 0.74913(12) 0.0330(4) Uani 1 1 d . . .
C12 C 0.7723(2) 0.19367(16) 0.69141(12) 0.0331(4) Uani 1 1 d . . .
C13 C 0.9193(2) 0.51817(16) 0.77194(13) 0.0330(4) Uani 1 1 d . . .
C14 C 0.8673(2) 0.58053(17) 0.84856(14) 0.0379(4) Uani 1 1 d . . .
C15 C 0.9598(3) 0.68354(19) 0.89649(16) 0.0488(5) Uani 1 1 d . . .
H15A H 0.9290 0.7265 0.9487 0.059 Uiso 1 1 calc R . .
C16 C 1.0963(3) 0.7231(2) 0.86812(17) 0.0543(6) Uani 1 1 d . . .
H16A H 1.1563 0.7926 0.9007 0.065 Uiso 1 1 calc R . .
C17 C 1.1438(3) 0.6600(2) 0.79179(17) 0.0508(6) Uani 1 1 d . . .
H17A H 1.2358 0.6880 0.7730 0.061 Uiso 1 1 calc R . .
C18 C 1.0581(3) 0.55522(19) 0.74176(14) 0.0410(5) Uani 1 1 d . . .
C19 C 1.1188(3) 0.4826(2) 0.66124(17) 0.0575(6) Uani 1 1 d . . .
H19A H 1.0266 0.4291 0.6243 0.069 Uiso 1 1 calc R . .
C20 C 1.1769(6) 0.5580(4) 0.6007(3) 0.1110(14) Uani 1 1 d . . .
H20A H 1.0891 0.6050 0.5791 0.167 Uiso 1 1 calc R . .
H20B H 1.2092 0.5072 0.5496 0.167 Uiso 1 1 calc R . .
H20C H 1.2694 0.6099 0.6348 0.167 Uiso 1 1 calc R . .
C21 C 1.2562(5) 0.4053(4) 0.6947(3) 0.0976(12) Uani 1 1 d . . .
H21A H 1.2179 0.3576 0.7331 0.146 Uiso 1 1 calc R . .
H21B H 1.3502 0.4556 0.7287 0.146 Uiso 1 1 calc R . .
H21C H 1.2867 0.3540 0.6432 0.146 Uiso 1 1 calc R . .
C22 C 0.7160(3) 0.5406(2) 0.88058(15) 0.0460(5) Uani 1 1 d . . .
H22A H 0.6669 0.4676 0.8381 0.055 Uiso 1 1 calc R . .
C23 C 0.7587(4) 0.5122(3) 0.97545(19) 0.0666(7) Uani 1 1 d . . .
H23A H 0.8387 0.4526 0.9757 0.100 Uiso 1 1 calc R . .
H23B H 0.6609 0.4827 0.9918 0.100 Uiso 1 1 calc R . .
H23C H 0.8033 0.5832 1.0187 0.100 Uiso 1 1 calc R . .
C24 C 0.5879(3) 0.6358(3) 0.8780(2) 0.0723(8) Uani 1 1 d . . .
H24A H 0.5615 0.6518 0.8174 0.108 Uiso 1 1 calc R . .
H24B H 0.6323 0.7078 0.9202 0.108 Uiso 1 1 calc R . .
H24C H 0.4899 0.6073 0.8946 0.108 Uiso 1 1 calc R . .
C25 C 0.2282(5) 1.0080(4) 0.0770(3) 0.1015(12) Uani 1 1 d . . .
H25A H 0.2475 1.0925 0.0831 0.152 Uiso 1 1 calc R . .
H25B H 0.1543 0.9931 0.1160 0.152 Uiso 1 1 calc R . .
H25C H 0.1801 0.9732 0.0147 0.152 Uiso 1 1 calc R . .
C26 C 0.3869(4) 0.9539(3) 0.10332(19) 0.0706(8) Uani 1 1 d . . .
C27 C 0.5319(5) 1.0227(3) 0.1307(3) 0.0965(11) Uani 1 1 d . . .
H27A H 0.5315 1.1048 0.1343 0.116 Uiso 1 1 calc R . .
C28 C 0.6776(5) 0.9707(4) 0.1530(3) 0.1089(13) Uani 1 1 d . . .
H28A H 0.7755 1.0182 0.1703 0.131 Uiso 1 1 calc R . .
C29 C 0.6823(5) 0.8519(4) 0.1502(3) 0.0957(11) Uani 1 1 d . . .
H29A H 0.7820 0.8180 0.1660 0.115 Uiso 1 1 calc R . .
C30 C 0.5389(5) 0.7828(3) 0.1241(2) 0.0854(9) Uani 1 1 d . . .
H30A H 0.5408 0.7010 0.1222 0.102 Uiso 1 1 calc R . .
C31 C 0.3913(4) 0.8326(3) 0.1005(2) 0.0736(8) Uani 1 1 d . . .
H31A H 0.2941 0.7844 0.0826 0.088 Uiso 1 1 calc R . .
C32 C 1.1187(9) 0.0640(7) 0.5736(5) 0.217(4) Uani 1 1 d DU . .
H32A H 1.1999 0.1064 0.6201 0.260 Uiso 1 1 calc R . .
C33 C 1.0224(9) 0.1193(5) 0.5139(5) 0.186(3) Uani 1 1 d DU B .
H33A H 1.0329 0.2022 0.5249 0.224 Uiso 1 1 calc R . .
C34 C 0.9096(8) 0.0625(6) 0.4380(4) 0.205(4) Uani 1 1 d DU . .
H34A H 0.8532 0.1059 0.3953 0.246 Uiso 0.50 1 d PR A 2
C35 C 0.813(2) 0.1229(13) 0.3746(11) 0.258(10) Uani 0.50 1 d PDU B 1
H35A H 0.7417 0.0658 0.3285 0.388 Uiso 0.50 1 calc PR B 1
H35B H 0.8848 0.1648 0.3465 0.388 Uiso 0.50 1 calc PR B 1
H35C H 0.7479 0.1788 0.4063 0.388 Uiso 0.50 1 calc PR B 1

loop_
_atom_site_aniso_label
_atom_site_aniso_U_11
_atom_site_aniso_U_22
_atom_site_aniso_U_33
_atom_site_aniso_U_23
_atom_site_aniso_U_13
_atom_site_aniso_U_12
N1 0.0341(8) 0.0255(7) 0.0326(8) 0.0036(6) 0.0000(6) -0.0011(6)
S1 0.0560(3) 0.0272(3) 0.0380(3) 0.01061(19) -0.0146(2) -0.0002(2)
O1 0.0610(10) 0.0260(7) 0.0514(9) 0.0095(6) -0.0140(7) -0.0024(6)
O2 0.0561(9) 0.0353(7) 0.0447(8) 0.0076(6) -0.0184(7) -0.0029(6)
C1 0.0445(11) 0.0323(10) 0.0311(9) 0.0076(7) -0.0066(8) 0.0015(8)
C2 0.0521(12) 0.0269(9) 0.0369(10) 0.0099(8) -0.0084(9) 0.0022(8)
C3 0.0752(16) 0.0253(10) 0.0460(12) 0.0091(9) -0.0248(11) -0.0025(10)
C4 0.0737(15) 0.0257(10) 0.0463(12) 0.0088(9) -0.0240(11) -0.0027(10)
C5 0.0480(11) 0.0288(9) 0.0347(9) 0.0097(7) -0.0101(8) 0.0021(8)
C6 0.0417(10) 0.0242(8) 0.0342(9) 0.0090(7) -0.0001(8) 0.0028(7)
C7 0.0363(9) 0.0252(9) 0.0314(9) 0.0061(7) 0.0014(7) 0.0011(7)
C8 0.0447(11) 0.0261(9) 0.0334(9) 0.0061(7) -0.0042(8) 0.0014(8)
C9 0.0715(15) 0.0272(10) 0.0442(11) 0.0091(8) -0.0236(11) -0.0026(10)
C10 0.0355(9) 0.0279(9) 0.0323(9) 0.0065(7) 0.0019(7) 0.0008(7)
C11 0.0352(9) 0.0289(9) 0.0322(9) 0.0049(7) 0.0007(7) 0.0016(7)
C12 0.0381(10) 0.0280(9) 0.0303(9) 0.0058(7) -0.0010(8) 0.0006(7)
C13 0.0323(9) 0.0260(9) 0.0370(9) 0.0055(7) -0.0017(7) -0.0016(7)
C14 0.0375(10) 0.0304(9) 0.0415(10) 0.0033(8) 0.0007(8) 0.0008(8)
C15 0.0536(13) 0.0356(11) 0.0491(12) -0.0048(9) 0.0029(10) -0.0016(9)
C16 0.0529(13) 0.0368(11) 0.0631(14) 0.0018(10) -0.0041(11) -0.0151(10)
C17 0.0426(12) 0.0475(12) 0.0595(14) 0.0120(10) 0.0024(10) -0.0136(10)
C18 0.0380(10) 0.0407(11) 0.0422(11) 0.0099(8) 0.0016(8) -0.0028(8)
C19 0.0513(13) 0.0672(16) 0.0522(13) 0.0030(11) 0.0168(11) -0.0118(12)
C20 0.149(4) 0.122(3) 0.076(2) 0.025(2) 0.054(2) -0.020(3)
C21 0.091(2) 0.101(3) 0.105(3) 0.005(2) 0.042(2) 0.034(2)
C22 0.0426(11) 0.0447(12) 0.0467(12) -0.0016(9) 0.0099(9) -0.0013(9)
C23 0.0617(16) 0.0759(18) 0.0678(17) 0.0242(14) 0.0171(13) -0.0002(14)
C24 0.0506(15) 0.089(2) 0.0812(19) 0.0218(16) 0.0164(14) 0.0198(14)
C25 0.122(3) 0.111(3) 0.082(2) 0.035(2) 0.025(2) 0.048(3)
C26 0.094(2) 0.0685(18) 0.0562(15) 0.0202(13) 0.0209(15) 0.0180(16)
C27 0.113(3) 0.064(2) 0.116(3) 0.035(2) 0.015(2) 0.001(2)
C28 0.096(3) 0.102(3) 0.135(4) 0.053(3) 0.008(3) -0.007(2)
C29 0.090(3) 0.110(3) 0.099(3) 0.044(2) 0.021(2) 0.026(2)
C30 0.103(3) 0.069(2) 0.088(2) 0.0211(17) 0.021(2) 0.0196(19)
C31 0.090(2) 0.0644(18) 0.0664(17) 0.0125(14) 0.0167(16) 0.0044(16)
C32 0.236(7) 0.200(7) 0.218(7) -0.045(6) 0.146(6) -0.029(6)
C33 0.207(7) 0.164(5) 0.190(6) -0.044(5) 0.132(5) -0.027(5)
C34 0.225(7) 0.181(6) 0.221(7) -0.036(5) 0.161(6) -0.041(5)
C35 0.257(13) 0.270(13) 0.252(13) 0.034(9) 0.074(9) 0.021(9)

loop_
_atom_type_symbol
_atom_type_description
_atom_type_scat_dispersion_real
_atom_type_scat_dispersion_imag
_atom_type_scat_source
C C 0.0033 0.0016 'International Tables Vol C Tables 4.2.6.8 and 6.1.1.4'
H H 0.0000 0.0000 'International Tables Vol C Tables 4.2.6.8 and 6.1.1.4'
N N 0.0061 0.0033 'International Tables Vol C Tables 4.2.6.8 and 6.1.1.4'
O O 0.0106 0.0060 'International Tables Vol C Tables 4.2.6.8 and 6.1.1.4'
S S 0.1246 0.1234 'International Tables Vol C Tables 4.2.6.8 and 6.1.1.4'

loop_
_geom_angle_atom_site_label_1
_geom_angle_atom_site_label_2
_geom_angle_atom_site_label_3
_geom_angle
_geom_angle_site_symmetry_1
_geom_angle_site_symmetry_3
C10 N1 C11 127.31(15) . .
C10 N1 C13 115.76(14) . .
C11 N1 C13 116.93(14) . .
C2 S1 C5 92.74(9) . .
C12 C1 C2 120.29(17) 2_656 .
C12 C1 H1A 119.9 2_656 .
C2 C1 H1A 119.9 . .
C3 C2 C1 116.38(17) . .
C3 C2 S1 108.23(14) . .
C1 C2 S1 135.39(15) . .
C2 C3 C9 123.71(19) . 2_656
C2 C3 C4 115.40(18) . .
C9 C3 C4 120.88(19) 2_656 .
C5 C4 C9 123.66(19) . .
C5 C4 C3 115.42(18) . .
C9 C4 C3 120.92(19) . .
C4 C5 C6 116.89(17) . .
C4 C5 S1 108.21(14) . .
C6 C5 S1 134.90(14) . .
C7 C6 C5 119.59(16) . .
C7 C6 H6A 120.2 . .
C5 C6 H6A 120.2 . .
C6 C7 C8 122.34(16) . .
C6 C7 C10 121.01(16) . .
C8 C7 C10 116.65(16) . .
C9 C8 C7 116.68(17) . .
C9 C8 C12 116.52(17) . .
C7 C8 C12 126.79(17) . .
C8 C9 C4 120.83(19) . .
C8 C9 C3 120.96(19) . 2_656
C4 C9 C3 118.20(19) . 2_656
O1 C10 N1 119.84(16) . .
O1 C10 C7 123.88(16) . .
N1 C10 C7 116.28(15) . .
O2 C11 N1 119.82(16) . .
O2 C11 C12 123.96(17) . .
N1 C11 C12 116.22(15) . .
C1 C12 C8 122.13(16) 2_656 .
C1 C12 C11 121.19(16) 2_656 .
C8 C12 C11 116.66(16) . .
C14 C13 C18 122.84(17) . .
C14 C13 N1 119.40(17) . .
C18 C13 N1 117.76(17) . .
C13 C14 C15 117.47(19) . .
C13 C14 C22 122.66(17) . .
C15 C14 C22 119.87(19) . .
C16 C15 C14 121.2(2) . .
C16 C15 H15A 119.4 . .
C14 C15 H15A 119.4 . .
C17 C16 C15 120.0(2) . .
C17 C16 H16A 120.0 . .
C15 C16 H16A 120.0 . .
C16 C17 C18 121.6(2) . .
C16 C17 H17A 119.2 . .
C18 C17 H17A 119.2 . .
C17 C18 C13 116.9(2) . .
C17 C18 C19 120.8(2) . .
C13 C18 C19 122.22(18) . .
C20 C19 C18 113.2(3) . .
C20 C19 C21 110.2(3) . .
C18 C19 C21 110.0(2) . .
C20 C19 H19A 107.7 . .
C18 C19 H19A 107.7 . .
C21 C19 H19A 107.7 . .
C19 C20 H20A 109.5 . .
C19 C20 H20B 109.5 . .
H20A C20 H20B 109.5 . .
C19 C20 H20C 109.5 . .
H20A C20 H20C 109.5 . .
H20B C20 H20C 109.5 . .
C19 C21 H21A 109.5 . .
C19 C21 H21B 109.5 . .
H21A C21 H21B 109.5 . .
C19 C21 H21C 109.5 . .
H21A C21 H21C 109.5 . .
H21B C21 H21C 109.5 . .
C14 C22 C23 111.93(19) . .
C14 C22 C24 110.3(2) . .
C23 C22 C24 110.7(2) . .
C14 C22 H22A 107.9 . .
C23 C22 H22A 107.9 . .
C24 C22 H22A 107.9 . .
C22 C23 H23A 109.5 . .
C22 C23 H23B 109.5 . .
H23A C23 H23B 109.5 . .
C22 C23 H23C 109.5 . .
H23A C23 H23C 109.5 . .
H23B C23 H23C 109.5 . .
C22 C24 H24A 109.5 . .
C22 C24 H24B 109.5 . .
H24A C24 H24B 109.5 . .
C22 C24 H24C 109.5 . .
H24A C24 H24C 109.5 . .
H24B C24 H24C 109.5 . .
C26 C25 H25A 109.5 . .
C26 C25 H25B 109.5 . .
H25A C25 H25B 109.5 . .
C26 C25 H25C 109.5 . .
H25A C25 H25C 109.5 . .
H25B C25 H25C 109.5 . .
C27 C26 C31 118.6(3) . .
C27 C26 C25 121.0(3) . .
C31 C26 C25 120.4(3) . .
C28 C27 C26 120.1(3) . .
C28 C27 H27A 120.0 . .
C26 C27 H27A 120.0 . .
C29 C28 C27 121.5(4) . .
C29 C28 H28A 119.3 . .
C27 C28 H28A 119.3 . .
C28 C29 C30 119.0(4) . .
C28 C29 H29A 120.5 . .
C30 C29 H29A 120.5 . .
C29 C30 C31 120.6(3) . .
C29 C30 H30A 119.7 . .
C31 C30 H30A 119.7 . .
C30 C31 C26 120.2(3) . .
C30 C31 H31A 119.9 . .
C26 C31 H31A 119.9 . .
C33 C32 C34 117.2(6) . 2_756
C33 C32 H32A 121.4 . .
C34 C32 H32A 121.4 2_756 .
C32 C33 C34 125.3(6) . .
C32 C33 H33A 117.3 . .
C34 C33 H33A 117.3 . .
C33 C34 C35 124.1(7) . .
C33 C34 C32 117.2(6) . 2_756
C35 C34 C32 118.6(7) . 2_756
C33 C34 H34A 121.3 . .
C35 C34 H34A 4.6 . .
C32 C34 H34A 121.6 2_756 .
C34 C35 H34A 9.1 . .
C34 C35 H35A 109.5 . .
H34A C35 H35A 115.0 . .
C34 C35 H35B 109.5 . .
H34A C35 H35B 100.5 . .
H35A C35 H35B 109.5 . .
C34 C35 H35C 109.5 . .
H34A C35 H35C 112.4 . .
H35A C35 H35C 109.5 . .
H35B C35 H35C 109.5 . .

loop_
_geom_bond_atom_site_label_1
_geom_bond_atom_site_label_2
_geom_bond_distance
_geom_bond_site_symmetry_2
N1 C10 1.412(2) .
N1 C11 1.418(2) .
N1 C13 1.453(2) .
S1 C2 1.780(2) .
S1 C5 1.7804(19) .
O1 C10 1.209(2) .
O2 C11 1.209(2) .
C1 C12 1.399(3) 2_656
C1 C2 1.413(3) .
C1 H1A 0.9300 .
C2 C3 1.373(3) .
C3 C9 1.395(3) 2_656
C3 C4 1.399(3) .
C4 C5 1.373(3) .
C4 C9 1.392(3) .
C5 C6 1.413(3) .
C6 C7 1.403(2) .
C6 H6A 0.9300 .
C7 C8 1.416(2) .
C7 C10 1.471(2) .
C8 C9 1.377(3) .
C8 C12 1.418(3) .
C9 C3 1.395(3) 2_656
C11 C12 1.470(2) .
C12 C1 1.399(3) 2_656
C13 C14 1.388(3) .
C13 C18 1.397(3) .
C14 C15 1.389(3) .
C14 C22 1.514(3) .
C15 C16 1.376(3) .
C15 H15A 0.9300 .
C16 C17 1.370(4) .
C16 H16A 0.9300 .
C17 C18 1.390(3) .
C17 H17A 0.9300 .
C18 C19 1.514(3) .
C19 C20 1.507(4) .
C19 C21 1.529(5) .
C19 H19A 0.9800 .
C20 H20A 0.9600 .
C20 H20B 0.9600 .
C20 H20C 0.9600 .
C21 H21A 0.9600 .
C21 H21B 0.9600 .
C21 H21C 0.9600 .
C22 C23 1.520(4) .
C22 C24 1.536(3) .
C22 H22A 0.9800 .
C23 H23A 0.9600 .
C23 H23B 0.9600 .
C23 H23C 0.9600 .
C24 H24A 0.9600 .
C24 H24B 0.9600 .
C24 H24C 0.9600 .
C25 C26 1.484(5) .
C25 H25A 0.9600 .
C25 H25B 0.9600 .
C25 H25C 0.9600 .
C26 C27 1.370(5) .
C26 C31 1.382(4) .
C27 C28 1.370(6) .
C27 H27A 0.9300 .
C28 C29 1.353(5) .
C28 H28A 0.9300 .
C29 C30 1.361(5) .
C29 H29A 0.9300 .
C30 C31 1.375(5) .
C30 H30A 0.9300 .
C31 H31A 0.9300 .
C32 C33 1.356(7) .
C32 C34 1.432(6) 2_756
C32 H32A 0.9300 .
C33 C34 1.383(7) .
C33 H33A 0.9300 .
C34 C35 1.430(8) .
C34 C32 1.432(6) 2_756
C34 H34A 0.9540 .
C35 H34A 0.4847 .
C35 H35A 0.9600 .
C35 H35B 0.9600 .
C35 H35C 0.9600 .

loop_
_geom_torsion_atom_site_label_1
_geom_torsion_atom_site_label_2
_geom_torsion_atom_site_label_3
_geom_torsion_atom_site_label_4
_geom_torsion
_geom_torsion_site_symmetry_1
_geom_torsion_site_symmetry_4
C12 C1 C2 C3 -1.0(3) 2_656 .
C12 C1 C2 S1 -179.86(19) 2_656 .
C5 S1 C2 C3 -0.4(2) . .
C5 S1 C2 C1 178.6(2) . .
C1 C2 C3 C9 0.7(4) . 2_656
S1 C2 C3 C9 179.9(2) . 2_656
C1 C2 C3 C4 -178.4(2) . .
S1 C2 C3 C4 0.8(3) . .
C2 C3 C4 C5 -0.9(4) . .
C9 C3 C4 C5 180.0(3) 2_656 .
C2 C3 C4 C9 179.5(3) . .
C9 C3 C4 C9 0.3(5) 2_656 .
C9 C4 C5 C6 0.4(4) . .
C3 C4 C5 C6 -179.2(2) . .
C9 C4 C5 S1 -179.8(2) . .
C3 C4 C5 S1 0.5(3) . .
C2 S1 C5 C4 -0.1(2) . .
C2 S1 C5 C6 179.6(2) . .
C4 C5 C6 C7 -0.1(3) . .
S1 C5 C6 C7 -179.72(18) . .
C5 C6 C7 C8 -0.2(3) . .
C5 C6 C7 C10 179.59(18) . .
C6 C7 C8 C9 0.1(3) . .
C10 C7 C8 C9 -179.7(2) . .
C6 C7 C8 C12 179.2(2) . .
C10 C7 C8 C12 -0.6(3) . .
C7 C8 C9 C4 0.2(4) . .
C12 C8 C9 C4 -178.9(2) . .
C7 C8 C9 C3 179.6(2) . 2_656
C12 C8 C9 C3 0.5(4) . 2_656
C5 C4 C9 C8 -0.5(5) . .
C3 C4 C9 C8 179.1(3) . .
C5 C4 C9 C3 -179.9(3) . 2_656
C3 C4 C9 C3 -0.3(5) . 2_656
C11 N1 C10 O1 176.82(19) . .
C13 N1 C10 O1 -4.2(3) . .
C11 N1 C10 C7 -4.1(3) . .
C13 N1 C10 C7 174.89(16) . .
C6 C7 C10 O1 1.9(3) . .
C8 C7 C10 O1 -178.3(2) . .
C6 C7 C10 N1 -177.09(17) . .
C8 C7 C10 N1 2.7(3) . .
C10 N1 C11 O2 -176.96(19) . .
C13 N1 C11 O2 4.0(3) . .
C10 N1 C11 C12 3.0(3) . .
C13 N1 C11 C12 -176.04(16) . .
C9 C8 C12 C1 -0.2(3) . 2_656
C7 C8 C12 C1 -179.2(2) . 2_656
C9 C8 C12 C11 178.5(2) . .
C7 C8 C12 C11 -0.5(3) . .
O2 C11 C12 C1 -1.9(3) . 2_656
N1 C11 C12 C1 178.21(18) . 2_656
O2 C11 C12 C8 179.4(2) . .
N1 C11 C12 C8 -0.5(3) . .
C10 N1 C13 C14 95.9(2) . .
C11 N1 C13 C14 -84.9(2) . .
C10 N1 C13 C18 -82.9(2) . .
C11 N1 C13 C18 96.2(2) . .
C18 C13 C14 C15 -0.4(3) . .
N1 C13 C14 C15 -179.22(17) . .
C18 C13 C14 C22 179.49(19) . .
N1 C13 C14 C22 0.7(3) . .
C13 C14 C15 C16 1.0(3) . .
C22 C14 C15 C16 -178.9(2) . .
C14 C15 C16 C17 -0.6(4) . .
C15 C16 C17 C18 -0.5(4) . .
C16 C17 C18 C13 1.1(3) . .
C16 C17 C18 C19 -176.0(2) . .
C14 C13 C18 C17 -0.6(3) . .
N1 C13 C18 C17 178.20(18) . .
C14 C13 C18 C19 176.5(2) . .
N1 C13 C18 C19 -4.7(3) . .
C17 C18 C19 C20 -43.0(4) . .
C13 C18 C19 C20 140.0(3) . .
C17 C18 C19 C21 80.7(3) . .
C13 C18 C19 C21 -96.2(3) . .
C13 C14 C22 C23 118.1(2) . .
C15 C14 C22 C23 -62.0(3) . .
C13 C14 C22 C24 -118.2(2) . .
C15 C14 C22 C24 61.7(3) . .
C31 C26 C27 C28 1.3(6) . .
C25 C26 C27 C28 -178.6(4) . .
C26 C27 C28 C29 -1.3(7) . .
C27 C28 C29 C30 0.5(7) . .
C28 C29 C30 C31 0.2(6) . .
C29 C30 C31 C26 -0.1(5) . .
C27 C26 C31 C30 -0.6(5) . .
C25 C26 C31 C30 179.3(3) . .
C34 C32 C33 C34 -6.3(13) 2_756 .
C32 C33 C34 C35 -178.0(13) . .
C32 C33 C34 C32 6.3(13) . 2_756
